data_4336867
loop_
_publ_author_name
'Frederick G. Baddour'
'Stephanie R. Fiedler'
'Matthew P. Shores'
'Jeffrey W. Bacon'
'James A. Golen'
'Arnold L. Rheingold'
'Linda H. Doerrer'

_publ_section_title
;
 Pt...Pt vs Pt...S Contacts Between Pt-Containing Heterobimetallic Lantern
 Complexes
;
_journal_name_full 'Inorganic Chemistry'
_journal_page_first 13562
_journal_page_last 13575
_journal_paper_doi 10.1021/ic402075y
_journal_volume 52
_journal_year 2013
_chemical_formula_moiety 'C10 H18 Co O5 Pt S5, C2 H6 O S'
_chemical_formula_sum 'C12 H24 Co O6 Pt S6'
_chemical_formula_weight 710.69
_chemical_name_systematic
; 
 ? 
;
_space_group_IT_number 2
_symmetry_cell_setting triclinic
_symmetry_space_group_name_Hall '-P 1'
_symmetry_space_group_name_H-M 'P -1'
_atom_sites_solution_hydrogens geom
_atom_sites_solution_primary direct
_atom_sites_solution_secondary difmap
_audit_creation_method SHELXL-97
_audit_update_record
;
2012-04-03 # Formatted by publCIF
;
_cell_angle_alpha 94.560(2)
_cell_angle_beta 93.722(2)
_cell_angle_gamma 94.748(2)
_cell_formula_units_Z 2
_cell_length_a 8.6924(5)
_cell_length_b 10.9949(6)
_cell_length_c 12.2465(7)
_cell_measurement_reflns_used 9699
_cell_measurement_temperature 244(2)
_cell_measurement_theta_max 65.932
_cell_measurement_theta_min 3.630
_cell_volume 1159.70(11)
_computing_structure_refinement 'SHELXL-97 (Sheldrick, 1997)'
_computing_structure_solution 'SHELXS-97 (Sheldrick, 1990)'
_diffrn_ambient_temperature 244(2)
_diffrn_measured_fraction_theta_full 0.987
_diffrn_measured_fraction_theta_max 0.987
_diffrn_measurement_device_type 'Bruker Proteum-R'
_diffrn_measurement_method '\w & \f scans'
_diffrn_radiation_monochromator multilayer
_diffrn_radiation_source 'rotating anode'
_diffrn_radiation_type CuK\a
_diffrn_radiation_wavelength 1.54178
_diffrn_reflns_av_R_equivalents 0.0617
_diffrn_reflns_av_sigmaI/netI 0.0318
_diffrn_reflns_limit_h_max 10
_diffrn_reflns_limit_h_min -10
_diffrn_reflns_limit_k_max 13
_diffrn_reflns_limit_k_min -12
_diffrn_reflns_limit_l_max 14
_diffrn_reflns_limit_l_min -14
_diffrn_reflns_number 34240
_diffrn_reflns_theta_full 66.48
_diffrn_reflns_theta_max 66.48
_diffrn_reflns_theta_min 3.63
_diffrn_standards_decay_% 0
_diffrn_standards_interval_count 0
_diffrn_standards_interval_time 0
_diffrn_standards_number 0
_exptl_absorpt_coefficient_mu 21.995
_exptl_absorpt_correction_T_max 0.1761
_exptl_absorpt_correction_T_min 0.0836
_exptl_absorpt_correction_type analytical
_exptl_absorpt_process_details 'SADABS (Sheldrick, 1997)'
_exptl_crystal_colour violet
_exptl_crystal_density_diffrn 2.035
_exptl_crystal_description prism
_exptl_crystal_F_000 690
_exptl_crystal_size_max 0.22
_exptl_crystal_size_mid 0.18
_exptl_crystal_size_min 0.12
_refine_diff_density_max 3.224
_refine_diff_density_min -4.930
_refine_diff_density_rms 0.300
_refine_ls_extinction_coef 0.0085(4)
_refine_ls_extinction_expression Fc^*^=kFc[1+0.001xFc^2^\l^3^/sin(2\q)]^-1/4^
_refine_ls_extinction_method SHELXL
_refine_ls_goodness_of_fit_ref 1.102
_refine_ls_hydrogen_treatment constr
_refine_ls_matrix_type full
_refine_ls_number_parameters 265
_refine_ls_number_reflns 4042
_refine_ls_number_restraints 72
_refine_ls_restrained_S_all 1.096
_refine_ls_R_factor_all 0.0520
_refine_ls_R_factor_gt 0.0519
_refine_ls_shift/su_max 0.001
_refine_ls_shift/su_mean 0.000
_refine_ls_structure_factor_coef Fsqd
_refine_ls_weighting_details 'calc w=1/[\s^2^(Fo^2^)+(0.0994P)^2^+2.1172P] where P=(Fo^2^+2Fc^2^)/3'
_refine_ls_weighting_scheme calc
_refine_ls_wR_factor_gt 0.1286
_refine_ls_wR_factor_ref 0.1288
_reflns_number_gt 4005
_reflns_number_total 4042
_reflns_threshold_expression >2sigma(I)
_cod_data_source_file ic402075y_si_002_10.cif
_cod_data_source_block baddour15c_0m_Compound10_PtMSAc4
_cod_database_code 4336867

loop_
_symmetry_equiv_pos_as_xyz
'x, y, z'
'-x, -y, -z'

loop_
_atom_site_label
_atom_site_type_symbol
_atom_site_fract_x
_atom_site_fract_y
_atom_site_fract_z
_atom_site_U_iso_or_equiv
_atom_site_adp_type
_atom_site_occupancy
_atom_site_symmetry_multiplicity
_atom_site_calc_flag
_atom_site_refinement_flags
_atom_site_disorder_assembly
_atom_site_disorder_group
Pt1 Pt 0.54933(2) 0.912153(19) 0.866363(16) 0.02551(18) Uani 1 1 d . . .
Co1 Co 0.54299(10) 0.69851(8) 0.75375(7) 0.0201(2) Uani 1 1 d . . .
S5 S 0.68794(17) 0.46491(13) 0.65137(11) 0.0287(3) Uani 1 1 d . . .
S4 S 0.8085(2) 0.90269(18) 0.92270(16) 0.0440(4) Uani 1 1 d . . .
S3 S 0.6186(3) 1.01073(17) 0.71412(16) 0.0473(5) Uani 1 1 d . . .
S1 S 0.4786(3) 0.81631(19) 1.02050(14) 0.0449(5) Uani 1 1 d . . .
S2 S 0.2903(2) 0.92027(19) 0.81014(17) 0.0452(5) Uani 1 1 d . . .
O3 O 0.6622(6) 0.7877(5) 0.6354(4) 0.0417(11) Uani 1 1 d . . .
O5 O 0.5429(5) 0.5339(4) 0.6654(3) 0.0307(9) Uani 1 1 d . . .
O4 O 0.7504(5) 0.6752(4) 0.8388(4) 0.0361(10) Uani 1 1 d . . .
O2 O 0.3336(5) 0.7295(4) 0.6760(3) 0.0364(10) Uani 1 1 d . . .
O1 O 0.4180(5) 0.6249(4) 0.8776(3) 0.0338(10) Uani 1 1 d . . .
C11 C 0.3367(9) 0.5944(7) 1.0551(6) 0.0448(17) Uani 1 1 d . . .
H11A H 0.4171 0.5657 1.1028 0.067 Uiso 1 1 calc R . .
H11B H 0.2740 0.5247 1.0173 0.067 Uiso 1 1 calc R . .
H11C H 0.2720 0.6439 1.0987 0.067 Uiso 1 1 calc R . .
S1SA S 0.0366(3) 0.3116(3) 0.7430(2) 0.0512(9) Uani 0.738(7) 1 d PDU A 1
O1SA O -0.0027(15) 0.3153(14) 0.6199(12) 0.074(3) Uani 0.738(7) 1 d PDU A 1
C1SA C 0.030(2) 0.1600(14) 0.7694(12) 0.076(4) Uani 0.738(7) 1 d PDU A 1
H1SD H -0.0765 0.1283 0.7740 0.115 Uiso 0.738(7) 1 calc PR A 1
H1SE H 0.0885 0.1526 0.8385 0.115 Uiso 0.738(7) 1 calc PR A 1
H1SF H 0.0751 0.1135 0.7107 0.115 Uiso 0.738(7) 1 calc PR A 1
C2SA C 0.242(2) 0.3453(19) 0.7588(16) 0.115(7) Uani 0.738(7) 1 d PDU A 1
H2SD H 0.2908 0.2823 0.7175 0.173 Uiso 0.738(7) 1 calc PR A 1
H2SE H 0.2764 0.3478 0.8359 0.173 Uiso 0.738(7) 1 calc PR A 1
H2SF H 0.2689 0.4242 0.7316 0.173 Uiso 0.738(7) 1 calc PR A 1
S1SB S 0.1245(9) 0.2692(10) 0.6888(6) 0.064(3) Uani 0.262(7) 1 d PDU A 2
O1SB O -0.029(5) 0.276(4) 0.621(4) 0.074(3) Uani 0.262(7) 1 d PDU A 2
C2SB C 0.162(5) 0.411(2) 0.762(3) 0.076(4) Uani 0.262(7) 1 d PDU A 2
H2SA H 0.2389 0.4599 0.7261 0.115 Uiso 0.262(7) 1 calc PR A 2
H2SB H 0.2019 0.3999 0.8359 0.115 Uiso 0.262(7) 1 calc PR A 2
H2SC H 0.0679 0.4515 0.7641 0.115 Uiso 0.262(7) 1 calc PR A 2
C1SB C 0.087(6) 0.172(5) 0.792(4) 0.115(7) Uani 0.262(7) 1 d PDU A 2
H1SA H 0.0185 0.2089 0.8419 0.173 Uiso 0.262(7) 1 calc PR A 2
H1SB H 0.1833 0.1591 0.8320 0.173 Uiso 0.262(7) 1 calc PR A 2
H1SC H 0.0379 0.0940 0.7590 0.173 Uiso 0.262(7) 1 calc PR A 2
C4 C 0.8417(7) 0.7525(6) 0.8921(5) 0.0307(13) Uani 1 1 d . . .
C1 C 0.4097(7) 0.6702(6) 0.9724(5) 0.0272(12) Uani 1 1 d . . .
C51 C 0.6099(10) 0.3157(6) 0.5981(6) 0.0457(17) Uani 1 1 d . . .
H51A H 0.5552 0.2763 0.6542 0.069 Uiso 1 1 calc R . .
H51B H 0.6932 0.2677 0.5763 0.069 Uiso 1 1 calc R . .
H51C H 0.5387 0.3219 0.5349 0.069 Uiso 1 1 calc R . .
C2 C 0.2462(6) 0.8057(6) 0.7069(5) 0.0288(12) Uani 1 1 d . . .
C52 C 0.7643(8) 0.5146(7) 0.5290(5) 0.0386(14) Uani 1 1 d . . .
H52A H 0.6843 0.5021 0.4692 0.058 Uiso 1 1 calc R . .
H52B H 0.8504 0.4679 0.5106 0.058 Uiso 1 1 calc R . .
H52C H 0.7999 0.6010 0.5405 0.058 Uiso 1 1 calc R . .
C12 C 0.0849(8) 0.7972(8) 0.6545(6) 0.0498(18) Uani 1 1 d . . .
H12A H 0.0329 0.8669 0.6821 0.075 Uiso 1 1 calc R . .
H12B H 0.0287 0.7221 0.6720 0.075 Uiso 1 1 calc R . .
H12C H 0.0884 0.7971 0.5755 0.075 Uiso 1 1 calc R . .
C3 C 0.6733(7) 0.8990(6) 0.6237(5) 0.0315(13) Uani 1 1 d . . .
C14 C 0.9946(8) 0.7149(8) 0.9341(6) 0.0469(17) Uani 1 1 d . . .
H14A H 1.0633 0.7873 0.9588 0.070 Uiso 1 1 calc R . .
H14B H 1.0399 0.6681 0.8758 0.070 Uiso 1 1 calc R . .
H14C H 0.9798 0.6648 0.9950 0.070 Uiso 1 1 calc R . .
C13 C 0.7374(10) 0.9415(9) 0.5198(7) 0.058(2) Uani 1 1 d . . .
H13A H 0.6544 0.9683 0.4732 0.087 Uiso 1 1 calc R . .
H13B H 0.7826 0.8744 0.4811 0.087 Uiso 1 1 calc R . .
H13C H 0.8161 1.0090 0.5386 0.087 Uiso 1 1 calc R . .

loop_
_atom_site_aniso_label
_atom_site_aniso_U_11
_atom_site_aniso_U_22
_atom_site_aniso_U_33
_atom_site_aniso_U_23
_atom_site_aniso_U_13
_atom_site_aniso_U_12
Pt1 0.0344(2) 0.0167(2) 0.0235(2) -0.00216(13) -0.00536(12) 0.00048(12)
Co1 0.0268(5) 0.0175(5) 0.0154(4) 0.0007(3) -0.0011(3) 0.0007(3)
S5 0.0397(7) 0.0274(7) 0.0193(6) 0.0004(5) -0.0031(5) 0.0094(6)
S4 0.0388(9) 0.0378(10) 0.0497(10) -0.0071(8) -0.0188(7) -0.0038(7)
S3 0.0752(13) 0.0249(9) 0.0431(10) 0.0139(8) 0.0053(9) -0.0005(8)
S1 0.0745(13) 0.0382(10) 0.0201(8) -0.0049(7) 0.0082(8) -0.0026(9)
S2 0.0382(9) 0.0412(10) 0.0534(11) -0.0152(8) -0.0094(8) 0.0152(7)
O3 0.053(3) 0.037(3) 0.037(3) 0.008(2) 0.012(2) 0.004(2)
O5 0.037(2) 0.023(2) 0.030(2) -0.0052(17) 0.0018(17) 0.0026(17)
O4 0.036(2) 0.032(2) 0.039(2) 0.0025(19) -0.0096(18) 0.0066(19)
O2 0.042(2) 0.040(3) 0.025(2) -0.0012(19) -0.0089(17) 0.009(2)
O1 0.048(2) 0.025(2) 0.028(2) 0.0014(18) 0.0102(18) -0.0052(18)
C11 0.053(4) 0.045(4) 0.042(4) 0.022(3) 0.014(3) 0.011(3)
S1SA 0.0645(17) 0.0579(17) 0.0374(13) 0.0162(11) 0.0087(11) 0.0276(13)
O1SA 0.072(6) 0.097(11) 0.055(4) 0.044(6) -0.013(4) 0.000(5)
C1SA 0.099(10) 0.066(6) 0.060(7) 0.025(5) -0.024(7) -0.016(7)
C2SA 0.106(9) 0.111(11) 0.118(13) 0.059(10) -0.059(9) -0.052(10)
S1SB 0.052(4) 0.098(7) 0.041(4) -0.004(4) 0.001(3) 0.017(4)
O1SB 0.072(6) 0.097(11) 0.055(4) 0.044(6) -0.013(4) 0.000(5)
C2SB 0.099(10) 0.066(6) 0.060(7) 0.025(5) -0.024(7) -0.016(7)
C1SB 0.106(9) 0.111(11) 0.118(13) 0.059(10) -0.059(9) -0.052(10)
C4 0.029(3) 0.042(3) 0.022(3) 0.010(2) 0.000(2) 0.000(2)
C1 0.031(3) 0.030(3) 0.023(3) 0.010(2) 0.003(2) 0.007(2)
C51 0.072(5) 0.018(3) 0.049(4) 0.003(3) 0.013(3) 0.008(3)
C2 0.027(3) 0.037(3) 0.021(3) 0.005(2) -0.004(2) 0.002(2)
C52 0.047(4) 0.038(4) 0.032(3) 0.004(3) 0.006(3) 0.003(3)
C12 0.031(3) 0.073(5) 0.043(4) -0.002(4) -0.008(3) 0.006(3)
C3 0.041(3) 0.029(3) 0.025(3) 0.013(2) -0.002(2) -0.004(2)
C14 0.034(3) 0.067(5) 0.043(4) 0.020(4) 0.000(3) 0.009(3)
C13 0.071(5) 0.066(5) 0.042(4) 0.035(4) 0.008(4) 0.003(4)

loop_
_atom_type_symbol
_atom_type_description
_atom_type_scat_dispersion_real
_atom_type_scat_dispersion_imag
_atom_type_scat_source
C C 0.0181 0.0091 'International Tables Vol C Tables 4.2.6.8 and 6.1.1.4'
H H 0.0000 0.0000 'International Tables Vol C Tables 4.2.6.8 and 6.1.1.4'
O O 0.0492 0.0322 'International Tables Vol C Tables 4.2.6.8 and 6.1.1.4'
S S 0.3331 0.5567 'International Tables Vol C Tables 4.2.6.8 and 6.1.1.4'
Co Co -2.3653 3.6143 'International Tables Vol C Tables 4.2.6.8 and 6.1.1.4'
Pt Pt -4.5932 6.9264 'International Tables Vol C Tables 4.2.6.8 and 6.1.1.4'

loop_
_geom_angle_atom_site_label_1
_geom_angle_atom_site_label_2
_geom_angle_atom_site_label_3
_geom_angle
S3 Pt1 S2 89.47(8)
S3 Pt1 S4 90.74(8)
S2 Pt1 S4 179.64(6)
S3 Pt1 S1 179.04(6)
S2 Pt1 S1 90.26(8)
S4 Pt1 S1 89.54(8)
S3 Pt1 Co1 90.64(5)
S2 Pt1 Co1 89.02(5)
S4 Pt1 Co1 90.68(5)
S1 Pt1 Co1 90.28(5)
O5 Co1 O2 91.27(18)
O5 Co1 O4 91.90(18)
O2 Co1 O4 176.65(18)
O5 Co1 O3 91.39(19)
O2 Co1 O3 90.6(2)
O4 Co1 O3 90.4(2)
O5 Co1 O1 93.57(17)
O2 Co1 O1 87.65(19)
O4 Co1 O1 91.07(19)
O3 Co1 O1 174.79(19)
O5 Co1 Pt1 178.72(12)
O2 Co1 Pt1 89.52(13)
O4 Co1 Pt1 87.33(13)
O3 Co1 Pt1 87.60(15)
O1 Co1 Pt1 87.47(12)
O5 S5 C51 103.0(3)
O5 S5 C52 105.1(3)
C51 S5 C52 98.2(3)
C4 S4 Pt1 104.6(2)
C3 S3 Pt1 105.4(2)
C1 S1 Pt1 105.4(2)
C2 S2 Pt1 106.5(2)
C3 O3 Co1 127.1(4)
S5 O5 Co1 124.0(2)
C4 O4 Co1 128.8(4)
C2 O2 Co1 126.4(4)
C1 O1 Co1 127.6(4)
C1 C11 H11A 109.5
C1 C11 H11B 109.5
H11A C11 H11B 109.5
C1 C11 H11C 109.5
H11A C11 H11C 109.5
H11B C11 H11C 109.5
O1SA S1SA C1SA 107.3(8)
O1SA S1SA C2SA 104.0(8)
C1SA S1SA C2SA 98.0(9)
O1SB S1SB C2SB 105(2)
O1SB S1SB C1SB 107(2)
C2SB S1SB C1SB 103(2)
S1SB C2SB H2SA 109.5
S1SB C2SB H2SB 109.5
H2SA C2SB H2SB 109.5
S1SB C2SB H2SC 109.5
H2SA C2SB H2SC 109.5
H2SB C2SB H2SC 109.5
S1SB C1SB H1SA 109.5
S1SB C1SB H1SB 109.5
H1SA C1SB H1SB 109.5
S1SB C1SB H1SC 109.5
H1SA C1SB H1SC 109.5
H1SB C1SB H1SC 109.5
O4 C4 C14 118.4(6)
O4 C4 S4 125.1(5)
C14 C4 S4 116.5(5)
O1 C1 C11 119.7(6)
O1 C1 S1 125.0(5)
C11 C1 S1 115.4(5)
S5 C51 H51A 109.5
S5 C51 H51B 109.5
H51A C51 H51B 109.5
S5 C51 H51C 109.5
H51A C51 H51C 109.5
H51B C51 H51C 109.5
O2 C2 C12 118.7(6)
O2 C2 S2 125.5(4)
C12 C2 S2 115.7(5)
S5 C52 H52A 109.5
S5 C52 H52B 109.5
H52A C52 H52B 109.5
S5 C52 H52C 109.5
H52A C52 H52C 109.5
H52B C52 H52C 109.5
C2 C12 H12A 109.5
C2 C12 H12B 109.5
H12A C12 H12B 109.5
C2 C12 H12C 109.5
H12A C12 H12C 109.5
H12B C12 H12C 109.5
O3 C3 C13 118.3(6)
O3 C3 S3 125.6(5)
C13 C3 S3 116.1(5)
C4 C14 H14A 109.5
C4 C14 H14B 109.5
H14A C14 H14B 109.5
C4 C14 H14C 109.5
H14A C14 H14C 109.5
H14B C14 H14C 109.5
C3 C13 H13A 109.5
C3 C13 H13B 109.5
H13A C13 H13B 109.5
C3 C13 H13C 109.5
H13A C13 H13C 109.5
H13B C13 H13C 109.5

loop_
_geom_bond_atom_site_label_1
_geom_bond_atom_site_label_2
_geom_bond_distance
Pt1 S3 2.3179(18)
Pt1 S2 2.3221(18)
Pt1 S4 2.3256(18)
Pt1 S1 2.3262(18)
Pt1 Co1 2.6223(9)
Co1 O5 2.033(4)
Co1 O2 2.065(4)
Co1 O4 2.068(4)
Co1 O3 2.095(5)
Co1 O1 2.098(4)
S5 O5 1.536(4)
S5 C51 1.779(7)
S5 C52 1.785(6)
S4 C4 1.716(7)
S3 C3 1.706(7)
S1 C1 1.712(7)
S2 C2 1.714(6)
O3 C3 1.240(8)
O4 C4 1.229(8)
O2 C2 1.231(8)
O1 C1 1.235(7)
C11 C1 1.501(8)
C11 H11A 0.9700
C11 H11B 0.9700
C11 H11C 0.9700
S1SA O1SA 1.529(12)
S1SA C1SA 1.721(14)
S1SA C2SA 1.784(17)
C1SA H1SD 0.9700
C1SA H1SE 0.9700
C1SA H1SF 0.9700
C2SA H2SD 0.9700
C2SA H2SE 0.9700
C2SA H2SF 0.9700
S1SB O1SB 1.54(2)
S1SB C2SB 1.73(2)
S1SB C1SB 1.75(2)
C2SB H2SA 0.9700
C2SB H2SB 0.9700
C2SB H2SC 0.9700
C1SB H1SA 0.9700
C1SB H1SB 0.9700
C1SB H1SC 0.9700
C4 C14 1.497(9)
C51 H51A 0.9700
C51 H51B 0.9700
C51 H51C 0.9700
C2 C12 1.496(8)
C52 H52A 0.9700
C52 H52B 0.9700
C52 H52C 0.9700
C12 H12A 0.9700
C12 H12B 0.9700
C12 H12C 0.9700
C3 C13 1.513(8)
C14 H14A 0.9700
C14 H14B 0.9700
C14 H14C 0.9700
C13 H13A 0.9700
C13 H13B 0.9700
C13 H13C 0.9700
